data_4109500
loop_
_publ_author_name
'C. Adam Dyker'
'Susanne D. Riegel'
'Neil Burford'
'Michael D. Lumsden'
'Andreas Decken'

_publ_contact_author_address
;Department of Chemistry
University of New Brunswick
Fredericton, NB
E3B 6E2
Canada
;
_publ_contact_author_email adecken@unb.ca
_publ_contact_author_fax '(506) 453-4981'
_publ_contact_author_name 'Andreas Decken'
_publ_contact_author_phone '(506) 453-4875'
_publ_section_title
;
 Cyclotetraphosphinophosphonium Ions: Synthesis, Structures, and
 Pseudorotation
;
_journal_name_full 'Journal of the American Chemical Society'
_journal_page_first 7464
_journal_page_last 7474
_journal_paper_doi 10.1021/ja070764f
_journal_volume 129
_journal_year 2007
_chemical_formula_sum 'C27 H26 F3 O3 P5 S'
_chemical_formula_weight 642.39
_space_group_IT_number 2
_symmetry_cell_setting triclinic
_symmetry_Int_Tables_number 2
_symmetry_space_group_name_Hall '-P 1'
_symmetry_space_group_name_H-M 'P -1'
_atom_sites_solution_hydrogens geom
_atom_sites_solution_primary direct
_atom_sites_solution_secondary difmap
_audit_creation_method SHELXL-97
_cell_angle_alpha 109.358(2)
_cell_angle_beta 97.345(2)
_cell_angle_gamma 104.076(2)
_cell_formula_units_Z 2
_cell_length_a 9.9468(12)
_cell_length_b 12.7582(15)
_cell_length_c 12.9535(15)
_cell_measurement_reflns_used 4896
_cell_measurement_temperature 198(1)
_cell_measurement_theta_max 28.24
_cell_measurement_theta_min 2.35
_cell_volume 1464.8(3)
_computing_cell_refinement 'Bruker SMART'
_computing_data_collection 'Bruker SMART'
_computing_data_reduction 'Bruker SAINT'
_computing_molecular_graphics 'Bruker SHELXTL'
_computing_publication_material 'Bruker SHELXTL'
_computing_structure_refinement 'SHELXL-97 (Sheldrick, 1997)'
_computing_structure_solution 'SHELXS-97 (Sheldrick, 1997)'
_diffrn_ambient_temperature 198(1)
_diffrn_measured_fraction_theta_full 0.986
_diffrn_measured_fraction_theta_max 0.915
_diffrn_measurement_device_type 'CCD area detector'
_diffrn_measurement_method 'phi and omega scans'
_diffrn_radiation_monochromator graphite
_diffrn_radiation_probe x-ray
_diffrn_radiation_type MoK\a
_diffrn_radiation_wavelength 0.71073
_diffrn_reflns_av_R_equivalents 0.0000
_diffrn_reflns_av_sigmaI/netI 0.0769
_diffrn_reflns_limit_h_max 12
_diffrn_reflns_limit_h_min -12
_diffrn_reflns_limit_k_max 14
_diffrn_reflns_limit_k_min -16
_diffrn_reflns_limit_l_max 16
_diffrn_reflns_limit_l_min -15
_diffrn_reflns_number 9520
_diffrn_reflns_theta_full 25.00
_diffrn_reflns_theta_max 27.48
_diffrn_reflns_theta_min 1.71
_diffrn_source 'fine-focus sealed tube'
_diffrn_source_type 'Kristalloflex 760'
_diffrn_standards_decay_% 0
_diffrn_standards_interval_count 0
_diffrn_standards_interval_time 0
_diffrn_standards_number 0
_exptl_absorpt_coefficient_mu 0.432
_exptl_absorpt_correction_T_max 0.937
_exptl_absorpt_correction_T_min 0.811
_exptl_absorpt_correction_type multi-scan
_exptl_absorpt_process_details 'SADABS (Sheldrick, 1997b)'
_exptl_crystal_colour Colourless
_exptl_crystal_density_diffrn 1.456
_exptl_crystal_description Irregular
_exptl_crystal_F_000 660
_exptl_crystal_size_max 0.375
_exptl_crystal_size_mid 0.35
_exptl_crystal_size_min 0.15
_refine_diff_density_max 0.533
_refine_diff_density_min -0.499
_refine_diff_density_rms 0.086
_refine_ls_extinction_method none
_refine_ls_goodness_of_fit_ref 0.832
_refine_ls_hydrogen_treatment constr
_refine_ls_matrix_type full
_refine_ls_number_parameters 363
_refine_ls_number_reflns 9520
_refine_ls_number_restraints 0
_refine_ls_restrained_S_all 0.832
_refine_ls_R_factor_all 0.0581
_refine_ls_R_factor_gt 0.0364
_refine_ls_shift/su_max 0.001
_refine_ls_shift/su_mean 0.000
_refine_ls_structure_factor_coef Fsqd
_refine_ls_weighting_details 'calc w=1/[\s^2^(Fo^2^)+(0.0199P)^2^] where P=(Fo^2^+2Fc^2^)/3'
_refine_ls_weighting_scheme calc
_refine_ls_wR_factor_gt 0.0620
_refine_ls_wR_factor_ref 0.0647
_reflns_number_gt 7119
_reflns_number_total 9520
_reflns_threshold_expression 'I > 2\s(I)'
_cod_data_source_file ja070764fsi20070327_070409.cif
_cod_data_source_block nb060512
_cod_database_code 4109500

loop_
_symmetry_equiv_pos_as_xyz
'x, y, z'
'-x, -y, -z'

loop_
_atom_site_label
_atom_site_type_symbol
_atom_site_fract_x
_atom_site_fract_y
_atom_site_fract_z
_atom_site_U_iso_or_equiv
_atom_site_adp_type
_atom_site_occupancy
_atom_site_symmetry_multiplicity
_atom_site_calc_flag
_atom_site_refinement_flags
P1 P 0.67554(6) 0.83535(6) 0.27365(5) 0.02933(17) Uani 1 1 d .
P2 P 0.64359(6) 0.66039(5) 0.15111(6) 0.02921(17) Uani 1 1 d .
P3 P 0.86912(6) 0.70533(6) 0.13820(6) 0.02868(17) Uani 1 1 d .
P4 P 0.87077(6) 0.85869(6) 0.09209(6) 0.02905(18) Uani 1 1 d .
P5 P 0.72541(6) 0.94520(6) 0.17676(6) 0.02873(17) Uani 1 1 d .
C1 C 0.5154(2) 0.8357(2) 0.3228(2) 0.0380(7) Uani 1 1 d .
H1A H 0.4929 0.7758 0.3549 0.057 Uiso 1 1 calc R
H1B H 0.4370 0.8193 0.2599 0.057 Uiso 1 1 calc R
H1C H 0.5285 0.9124 0.3805 0.057 Uiso 1 1 calc R
C2 C 0.8202(2) 0.8854(2) 0.39401(18) 0.0393(7) Uani 1 1 d .
H2A H 0.8270 0.9646 0.4433 0.059 Uiso 1 1 calc R
H2B H 0.9093 0.8859 0.3693 0.059 Uiso 1 1 calc R
H2C H 0.8031 0.8331 0.4351 0.059 Uiso 1 1 calc R
C3 C 0.6359(2) 0.58224(19) 0.24693(19) 0.0282(6) Uani 1 1 d .
C4 C 0.4973(2) 0.5256(2) 0.2497(2) 0.0346(7) Uani 1 1 d .
H4 H 0.4176 0.5275 0.2021 0.042 Uiso 1 1 calc R
C5 C 0.4773(3) 0.4676(2) 0.3216(2) 0.0431(8) Uani 1 1 d .
H5 H 0.3832 0.4301 0.3238 0.052 Uiso 1 1 calc R
C6 C 0.5906(3) 0.4629(2) 0.3902(2) 0.0415(8) Uani 1 1 d .
H6 H 0.5752 0.4221 0.4392 0.050 Uiso 1 1 calc R
C7 C 0.7269(3) 0.5177(2) 0.3877(2) 0.0441(8) Uani 1 1 d .
H7 H 0.8058 0.5143 0.4348 0.053 Uiso 1 1 calc R
C8 C 0.7493(2) 0.5778(2) 0.3168(2) 0.0387(7) Uani 1 1 d .
H8 H 0.8438 0.6162 0.3162 0.046 Uiso 1 1 calc R
C9 C 0.8498(2) 0.5926(2) 0.0013(2) 0.0295(6) Uani 1 1 d .
C10 C 0.8025(2) 0.4770(2) -0.0087(2) 0.0362(7) Uani 1 1 d .
H10 H 0.7720 0.4598 0.0521 0.043 Uiso 1 1 calc R
C11 C 0.7991(3) 0.3869(2) -0.1050(2) 0.0426(8) Uani 1 1 d .
H11 H 0.7670 0.3086 -0.1099 0.051 Uiso 1 1 calc R
C12 C 0.8421(3) 0.4100(3) -0.1940(2) 0.0487(8) Uani 1 1 d .
H12 H 0.8383 0.3478 -0.2608 0.058 Uiso 1 1 calc R
C13 C 0.8906(3) 0.5233(3) -0.1859(2) 0.0462(8) Uani 1 1 d .
H13 H 0.9216 0.5395 -0.2470 0.055 Uiso 1 1 calc R
C14 C 0.8947(2) 0.6144(2) -0.0890(2) 0.0376(7) Uani 1 1 d .
H14 H 0.9286 0.6926 -0.0843 0.045 Uiso 1 1 calc R
C15 C 1.0379(2) 0.9683(2) 0.18405(19) 0.0268(6) Uani 1 1 d .
C16 C 1.1342(2) 0.9512(2) 0.2589(2) 0.0317(6) Uani 1 1 d .
H16 H 1.1131 0.8794 0.2698 0.038 Uiso 1 1 calc R
C17 C 1.2617(2) 1.0379(2) 0.3183(2) 0.0379(7) Uani 1 1 d .
H17 H 1.3274 1.0253 0.3694 0.045 Uiso 1 1 calc R
C18 C 1.2928(3) 1.1419(2) 0.3033(2) 0.0454(8) Uani 1 1 d .
H18 H 1.3794 1.2017 0.3447 0.054 Uiso 1 1 calc R
C19 C 1.1987(3) 1.1595(2) 0.2285(2) 0.0513(9) Uani 1 1 d .
H19 H 1.2209 1.2311 0.2173 0.062 Uiso 1 1 calc R
C20 C 1.0715(2) 1.0732(2) 0.1692(2) 0.0400(8) Uani 1 1 d .
H20 H 1.0067 1.0863 0.1178 0.048 Uiso 1 1 calc R
C21 C 0.5552(2) 0.88161(19) 0.07343(19) 0.0248(6) Uani 1 1 d .
C22 C 0.5247(2) 0.7904(2) -0.0296(2) 0.0346(7) Uani 1 1 d .
H22 H 0.5938 0.7521 -0.0495 0.042 Uiso 1 1 calc R
C23 C 0.3939(3) 0.7547(2) -0.1036(2) 0.0414(7) Uani 1 1 d .
H23 H 0.3742 0.6929 -0.1746 0.050 Uiso 1 1 calc R
C24 C 0.2927(3) 0.8089(2) -0.0744(2) 0.0396(7) Uani 1 1 d .
H24 H 0.2026 0.7833 -0.1248 0.048 Uiso 1 1 calc R
C25 C 0.3213(2) 0.8990(2) 0.0264(2) 0.0377(7) Uani 1 1 d .
H25 H 0.2511 0.9361 0.0462 0.045 Uiso 1 1 calc R
C26 C 0.4535(2) 0.9367(2) 0.1003(2) 0.0319(6) Uani 1 1 d .
H26 H 0.4739 1.0007 0.1698 0.038 Uiso 1 1 calc R
C27 C 0.1337(3) 0.7377(3) 0.5617(3) 0.0510(9) Uani 1 1 d .
F1 F 0.05833(17) 0.63611(15) 0.48103(17) 0.0965(7) Uani 1 1 d .
F2 F 0.05020(16) 0.80469(16) 0.58443(16) 0.0806(6) Uani 1 1 d .
F3 F 0.16882(18) 0.71554(16) 0.65211(16) 0.0835(6) Uani 1 1 d .
S S 0.28805(8) 0.80408(7) 0.51919(6) 0.0410(2) Uani 1 1 d .
O1 O 0.36934(18) 0.89894(16) 0.61956(16) 0.0718(7) Uani 1 1 d .
O2 O 0.34873(18) 0.71224(15) 0.47917(15) 0.0508(5) Uani 1 1 d .
O3 O 0.2271(2) 0.83845(17) 0.43506(16) 0.0764(7) Uani 1 1 d .

loop_
_atom_site_aniso_label
_atom_site_aniso_U_11
_atom_site_aniso_U_22
_atom_site_aniso_U_33
_atom_site_aniso_U_23
_atom_site_aniso_U_13
_atom_site_aniso_U_12
P1 0.0321(4) 0.0321(4) 0.0281(4) 0.0143(3) 0.0088(3) 0.0123(3)
P2 0.0284(4) 0.0310(4) 0.0314(4) 0.0151(3) 0.0075(3) 0.0096(3)
P3 0.0277(4) 0.0304(4) 0.0300(4) 0.0131(3) 0.0067(3) 0.0100(3)
P4 0.0290(4) 0.0329(4) 0.0304(4) 0.0169(4) 0.0088(3) 0.0105(3)
P5 0.0287(4) 0.0297(4) 0.0308(4) 0.0143(3) 0.0073(3) 0.0098(3)
C1 0.0391(15) 0.0395(17) 0.0437(18) 0.0205(14) 0.0184(13) 0.0149(12)
C2 0.0435(15) 0.0419(17) 0.0307(16) 0.0124(13) 0.0045(13) 0.0137(13)
C3 0.0359(15) 0.0268(15) 0.0288(17) 0.0149(13) 0.0103(13) 0.0139(12)
C4 0.0286(15) 0.0355(17) 0.0421(19) 0.0204(14) 0.0062(13) 0.0066(13)
C5 0.0381(17) 0.0379(19) 0.060(2) 0.0277(17) 0.0160(16) 0.0075(14)
C6 0.0571(19) 0.0357(18) 0.039(2) 0.0237(16) 0.0139(16) 0.0123(16)
C7 0.0418(17) 0.050(2) 0.044(2) 0.0292(16) -0.0024(15) 0.0092(15)
C8 0.0285(15) 0.0470(18) 0.045(2) 0.0251(15) 0.0058(13) 0.0091(13)
C9 0.0218(13) 0.0350(16) 0.0303(17) 0.0108(13) 0.0023(12) 0.0101(12)
C10 0.0345(15) 0.0393(18) 0.0352(18) 0.0141(14) 0.0053(13) 0.0131(13)
C11 0.0439(17) 0.0313(18) 0.043(2) 0.0059(15) -0.0042(15) 0.0129(13)
C12 0.0455(18) 0.059(2) 0.0320(19) -0.0022(16) -0.0040(15) 0.0320(16)
C13 0.0460(18) 0.064(2) 0.034(2) 0.0160(17) 0.0121(15) 0.0280(17)
C14 0.0361(16) 0.0401(18) 0.0405(19) 0.0173(15) 0.0084(14) 0.0157(13)
C15 0.0257(13) 0.0308(16) 0.0271(16) 0.0135(13) 0.0097(12) 0.0086(12)
C16 0.0297(14) 0.0323(16) 0.0402(18) 0.0214(14) 0.0105(13) 0.0097(12)
C17 0.0289(14) 0.0437(19) 0.0379(18) 0.0162(15) 0.0028(13) 0.0070(13)
C18 0.0299(15) 0.039(2) 0.056(2) 0.0153(17) -0.0005(15) 0.0007(14)
C19 0.0432(18) 0.039(2) 0.072(2) 0.0335(18) 0.0059(17) 0.0009(15)
C20 0.0294(15) 0.0445(19) 0.053(2) 0.0295(17) 0.0055(14) 0.0094(14)
C21 0.0262(13) 0.0252(14) 0.0278(16) 0.0151(13) 0.0057(12) 0.0092(11)
C22 0.0349(15) 0.0347(16) 0.0372(18) 0.0144(14) 0.0074(13) 0.0148(13)
C23 0.0428(17) 0.0363(18) 0.0328(18) 0.0066(14) -0.0011(14) 0.0044(14)
C24 0.0291(15) 0.051(2) 0.0378(19) 0.0228(16) 0.0009(14) 0.0061(14)
C25 0.0304(15) 0.055(2) 0.0423(19) 0.0277(17) 0.0159(14) 0.0214(14)
C26 0.0353(15) 0.0345(16) 0.0295(17) 0.0157(14) 0.0081(13) 0.0117(13)
C27 0.0423(19) 0.051(2) 0.049(2) 0.0161(19) -0.0017(17) 0.0059(16)
F1 0.0626(12) 0.0691(14) 0.1089(18) 0.0104(13) -0.0053(12) -0.0201(11)
F2 0.0474(10) 0.1027(16) 0.1070(17) 0.0470(13) 0.0272(10) 0.0343(11)
F3 0.0964(13) 0.1148(17) 0.0759(15) 0.0697(13) 0.0406(11) 0.0378(12)
S 0.0521(5) 0.0370(5) 0.0365(5) 0.0143(4) 0.0162(4) 0.0144(4)
O1 0.0529(12) 0.0561(14) 0.0658(16) -0.0113(12) 0.0159(11) -0.0071(11)
O2 0.0756(14) 0.0444(13) 0.0516(14) 0.0245(11) 0.0295(11) 0.0351(11)
O3 0.1268(18) 0.0872(17) 0.0636(16) 0.0542(13) 0.0434(14) 0.0699(14)

loop_
_atom_type_symbol
_atom_type_description
_atom_type_scat_dispersion_real
_atom_type_scat_dispersion_imag
_atom_type_scat_source
C C 0.0033 0.0016 'International Tables Vol C Tables 4.2.6.8 and 6.1.1.4'
H H 0.0000 0.0000 'International Tables Vol C Tables 4.2.6.8 and 6.1.1.4'
O O 0.0106 0.0060 'International Tables Vol C Tables 4.2.6.8 and 6.1.1.4'
F F 0.0171 0.0103 'International Tables Vol C Tables 4.2.6.8 and 6.1.1.4'
P P 0.1023 0.0942 'International Tables Vol C Tables 4.2.6.8 and 6.1.1.4'
S S 0.1246 0.1234 'International Tables Vol C Tables 4.2.6.8 and 6.1.1.4'

loop_
_geom_angle_atom_site_label_1
_geom_angle_atom_site_label_2
_geom_angle_atom_site_label_3
_geom_angle
C1 P1 C2 107.88(11)
C1 P1 P5 114.63(8)
C2 P1 P5 108.44(8)
C1 P1 P2 107.91(8)
C2 P1 P2 115.36(8)
P5 P1 P2 102.79(4)
C3 P2 P1 98.48(8)
C3 P2 P3 104.90(8)
P1 P2 P3 91.91(3)
C9 P3 P2 98.70(7)
C9 P3 P4 101.47(9)
P2 P3 P4 96.78(3)
C15 P4 P5 96.56(8)
C15 P4 P3 102.45(8)
P5 P4 P3 108.47(3)
C21 P5 P1 96.84(7)
C21 P5 P4 104.71(8)
P1 P5 P4 96.41(4)
P1 C1 H1A 109.5
P1 C1 H1B 109.5
H1A C1 H1B 109.5
P1 C1 H1C 109.5
H1A C1 H1C 109.5
H1B C1 H1C 109.5
P1 C2 H2A 109.5
P1 C2 H2B 109.5
H2A C2 H2B 109.5
P1 C2 H2C 109.5
H2A C2 H2C 109.5
H2B C2 H2C 109.5
C8 C3 C4 118.8(2)
C8 C3 P2 127.03(18)
C4 C3 P2 114.15(18)
C5 C4 C3 119.7(2)
C5 C4 H4 120.1
C3 C4 H4 120.1
C6 C5 C4 121.1(2)
C6 C5 H5 119.5
C4 C5 H5 119.5
C5 C6 C7 119.6(2)
C5 C6 H6 120.2
C7 C6 H6 120.2
C6 C7 C8 120.2(2)
C6 C7 H7 119.9
C8 C7 H7 119.9
C3 C8 C7 120.6(2)
C3 C8 H8 119.7
C7 C8 H8 119.7
C10 C9 C14 117.7(2)
C10 C9 P3 117.4(2)
C14 C9 P3 124.4(2)
C11 C10 C9 121.2(3)
C11 C10 H10 119.4
C9 C10 H10 119.4
C12 C11 C10 120.2(3)
C12 C11 H11 119.9
C10 C11 H11 119.9
C13 C12 C11 119.7(3)
C13 C12 H12 120.2
C11 C12 H12 120.2
C12 C13 C14 120.4(3)
C12 C13 H13 119.8
C14 C13 H13 119.8
C13 C14 C9 120.7(3)
C13 C14 H14 119.6
C9 C14 H14 119.6
C16 C15 C20 118.6(2)
C16 C15 P4 125.79(18)
C20 C15 P4 115.43(18)
C15 C16 C17 120.6(2)
C15 C16 H16 119.7
C17 C16 H16 119.7
C18 C17 C16 120.0(2)
C18 C17 H17 120.0
C16 C17 H17 120.0
C19 C18 C17 119.9(2)
C19 C18 H18 120.0
C17 C18 H18 120.0
C18 C19 C20 120.2(3)
C18 C19 H19 119.9
C20 C19 H19 119.9
C15 C20 C19 120.6(2)
C15 C20 H20 119.7
C19 C20 H20 119.7
C26 C21 C22 118.8(2)
C26 C21 P5 115.10(18)
C22 C21 P5 125.95(19)
C21 C22 C23 120.4(2)
C21 C22 H22 119.8
C23 C22 H22 119.8
C24 C23 C22 120.0(3)
C24 C23 H23 120.0
C22 C23 H23 120.0
C25 C24 C23 120.3(2)
C25 C24 H24 119.8
C23 C24 H24 119.8
C24 C25 C26 120.0(3)
C24 C25 H25 120.0
C26 C25 H25 120.0
C21 C26 C25 120.5(2)
C21 C26 H26 119.7
C25 C26 H26 119.7
F3 C27 F2 107.0(3)
F3 C27 F1 106.5(3)
F2 C27 F1 108.6(2)
F3 C27 S 112.2(2)
F2 C27 S 112.2(2)
F1 C27 S 110.1(2)
O1 S O3 113.99(14)
O1 S O2 115.93(12)
O3 S O2 114.99(12)
O1 S C27 103.27(13)
O3 S C27 102.54(14)
O2 S C27 103.68(14)

loop_
_geom_bond_atom_site_label_1
_geom_bond_atom_site_label_2
_geom_bond_distance
P1 C1 1.790(2)
P1 C2 1.797(2)
P1 P5 2.1845(9)
P1 P2 2.1864(9)
P2 C3 1.830(2)
P2 P3 2.2187(9)
P3 C9 1.827(2)
P3 P4 2.2242(9)
P4 C15 1.843(2)
P4 P5 2.2115(9)
P5 C21 1.830(2)
C1 H1A 0.9800
C1 H1B 0.9800
C1 H1C 0.9800
C2 H2A 0.9800
C2 H2B 0.9800
C2 H2C 0.9800
C3 C8 1.378(3)
C3 C4 1.404(3)
C4 C5 1.374(3)
C4 H4 0.9500
C5 C6 1.370(3)
C5 H5 0.9500
C6 C7 1.375(3)
C6 H6 0.9500
C7 C8 1.385(3)
C7 H7 0.9500
C8 H8 0.9500
C9 C10 1.390(3)
C9 C14 1.392(3)
C10 C11 1.378(3)
C10 H10 0.9500
C11 C12 1.374(3)
C11 H11 0.9500
C12 C13 1.371(3)
C12 H12 0.9500
C13 C14 1.387(3)
C13 H13 0.9500
C14 H14 0.9500
C15 C16 1.382(3)
C15 C20 1.382(3)
C16 C17 1.389(3)
C16 H16 0.9500
C17 C18 1.371(3)
C17 H17 0.9500
C18 C19 1.371(3)
C18 H18 0.9500
C19 C20 1.384(3)
C19 H19 0.9500
C20 H20 0.9500
C21 C26 1.383(3)
C21 C22 1.386(3)
C22 C23 1.387(3)
C22 H22 0.9500
C23 C24 1.377(3)
C23 H23 0.9500
C24 C25 1.363(3)
C24 H24 0.9500
C25 C26 1.394(3)
C25 H25 0.9500
C26 H26 0.9500
C27 F3 1.318(3)
C27 F2 1.322(3)
C27 F1 1.328(3)
C27 S 1.809(3)
S O1 1.4216(17)
S O3 1.4228(19)
S O2 1.4239(18)
